data_7104429
loop_
_publ_author_name
'Galindo, Miguel A'
'Amantia, David'
'Clegg, William'
'Harrington, Ross W'
'Eyre, Richard J'
'Goss, Jonathon P'
'Briddon, Patrick R'
'McFarlane, William'
'Houlton, Andrew'

_publ_section_title
;
 Self-assembly of a bis(adeninyl)-Cu(I) complex: a cationic nucleobase
 duplex mimic.
;
_journal_issue 20
_journal_name_full 'Chemical communications (Cambridge, England)'
_journal_page_first 2833
_journal_page_last 2835
_journal_paper_doi 10.1039/b817329j
_journal_volume 34
_journal_year 2009
_chemical_formula_moiety 'C20 H30 Cu N10 S4 +, P F6 -, H2 O'
_chemical_formula_sum 'C20 H32 Cu F6 N10 O P S4'
_chemical_formula_weight 765.31
_chemical_name_systematic
;
?
;
_space_group_IT_number 2
_symmetry_cell_setting triclinic
_symmetry_space_group_name_Hall '-P 1'
_symmetry_space_group_name_H-M 'P -1'
_atom_sites_solution_hydrogens geom
_atom_sites_solution_primary direct
_atom_sites_solution_secondary difmap
_audit_creation_method SHELXL-97
_cell_angle_alpha 83.60(10)
_cell_angle_beta 84.10(7)
_cell_angle_gamma 84.62(7)
_cell_formula_units_Z 2
_cell_length_a 8.159(7)
_cell_length_b 9.943(11)
_cell_length_c 19.520(16)
_cell_measurement_reflns_used 5058
_cell_measurement_temperature 120(2)
_cell_measurement_theta_max 25.6
_cell_measurement_theta_min 2.35
_cell_volume 1560(3)
_computing_cell_refinement 'Bruker SAINT'
_computing_data_collection 'Bruker SMART'
_computing_data_reduction 'Bruker SAINT'
_computing_molecular_graphics 'Bruker SHELXTL'
_computing_publication_material 'Bruker SHELXTL and local programs'
_computing_structure_refinement 'Bruker SHELXTL'
_computing_structure_solution 'Bruker SHELXTL'
_diffrn_ambient_temperature 120(2)
_diffrn_measured_fraction_theta_full 0.953
_diffrn_measured_fraction_theta_max 0.953
_diffrn_measurement_device_type 'Bruker SMART 1K CCD diffractometer'
_diffrn_measurement_method 'thin-slice \w scans'
_diffrn_radiation_monochromator 'silicon 111'
_diffrn_radiation_source 'Daresbury SRS station 9.8'
_diffrn_radiation_type synchrotron
_diffrn_radiation_wavelength 0.6894
_diffrn_reflns_av_R_equivalents 0.0000
_diffrn_reflns_av_sigmaI/netI 0.0656
_diffrn_reflns_limit_h_max 10
_diffrn_reflns_limit_h_min -10
_diffrn_reflns_limit_k_max 12
_diffrn_reflns_limit_k_min -12
_diffrn_reflns_limit_l_max 24
_diffrn_reflns_limit_l_min 0
_diffrn_reflns_number 12221
_diffrn_reflns_theta_full 25.61
_diffrn_reflns_theta_max 25.61
_diffrn_reflns_theta_min 2.01
_diffrn_standards_decay_% 10
_diffrn_standards_number 0
_exptl_absorpt_coefficient_mu 1.090
_exptl_absorpt_correction_T_max 0.980
_exptl_absorpt_correction_T_min 0.935
_exptl_absorpt_correction_type multi-scan
_exptl_absorpt_process_details SADABS
_exptl_crystal_colour colourless
_exptl_crystal_density_diffrn 1.629
_exptl_crystal_density_method 'not measured'
_exptl_crystal_description plate
_exptl_crystal_F_000 784
_exptl_crystal_size_max 0.06
_exptl_crystal_size_mid 0.04
_exptl_crystal_size_min 0.02
_refine_diff_density_max 1.183
_refine_diff_density_min -0.482
_refine_diff_density_rms 0.110
_refine_ls_extinction_coef 0.009(2)
_refine_ls_extinction_method none
_refine_ls_goodness_of_fit_ref 0.940
_refine_ls_hydrogen_treatment mixed
_refine_ls_matrix_type full
_refine_ls_number_parameters 453
_refine_ls_number_reflns 12221
_refine_ls_number_restraints 131
_refine_ls_restrained_S_all 0.937
_refine_ls_R_factor_all 0.0818
_refine_ls_R_factor_gt 0.0533
_refine_ls_shift/su_max 0.001
_refine_ls_shift/su_mean 0.000
_refine_ls_structure_factor_coef Fsqd
_refine_ls_weighting_details 'calc w=1/[\s^2^(Fo^2^)+(0.0876P)^2^+0.0000P] where P=(Fo^2^+2Fc^2^)/3'
_refine_ls_weighting_scheme calc
_refine_ls_wR_factor_gt 0.1295
_refine_ls_wR_factor_ref 0.1410
_reflns_number_gt 8477
_reflns_number_total 12221
_reflns_threshold_expression I>2\s(I)
_cod_data_source_file b817329j.txt
_cod_data_source_block ah95
_cod_database_code 7104429

loop_
_symmetry_equiv_pos_as_xyz
'x, y, z'
'-x, -y, -z'

loop_
_atom_site_label
_atom_site_type_symbol
_atom_site_fract_x
_atom_site_fract_y
_atom_site_fract_z
_atom_site_U_iso_or_equiv
_atom_site_adp_type
_atom_site_occupancy
_atom_site_symmetry_multiplicity
_atom_site_calc_flag
_atom_site_refinement_flags
_atom_site_disorder_assembly
_atom_site_disorder_group
Cu Cu 0.41275(5) 0.41220(4) 0.33808(2) 0.01885(11) Uani 1 1 d . . .
N1 N -0.2265(3) 0.2798(3) 0.06050(13) 0.0184(6) Uani 1 1 d . . .
C2 C -0.2689(4) 0.3721(3) 0.10619(16) 0.0186(7) Uani 1 1 d . . .
H2 H -0.3819 0.3780 0.1240 0.022 Uiso 1 1 calc R . .
N3 N -0.1754(3) 0.4565(3) 0.13012(13) 0.0182(6) Uani 1 1 d . . .
C4 C -0.0192(4) 0.4419(3) 0.09994(16) 0.0170(6) Uani 1 1 d . . .
C5 C 0.0429(4) 0.3522(3) 0.05228(15) 0.0146(6) Uani 1 1 d . . .
C6 C -0.0674(4) 0.2658(3) 0.03230(16) 0.0159(6) Uani 1 1 d . . .
N6 N -0.0254(4) 0.1721(3) -0.01173(15) 0.0195(6) Uani 1 1 d . . .
H6A H 0.057(5) 0.167(3) -0.0325(18) 0.018(10) Uiso 1 1 d . . .
H6B H -0.097(4) 0.124(3) -0.0238(17) 0.021(9) Uiso 1 1 d . . .
N7 N 0.2085(3) 0.3679(2) 0.03148(13) 0.0163(5) Uani 1 1 d . . .
C8 C 0.2425(4) 0.4667(3) 0.06625(16) 0.0188(7) Uani 1 1 d . . .
H8 H 0.3483 0.5009 0.0622 0.023 Uiso 1 1 calc R . .
N9 N 0.1102(3) 0.5157(2) 0.10908(13) 0.0171(5) Uani 1 1 d . . .
C10 C 0.1083(4) 0.6200(3) 0.15648(16) 0.0200(7) Uani 1 1 d . . .
H10A H -0.0043 0.6665 0.1620 0.024 Uiso 1 1 calc R . .
H10B H 0.1849 0.6885 0.1363 0.024 Uiso 1 1 calc R . .
C11 C 0.1589(4) 0.5601(3) 0.22754(16) 0.0194(7) Uani 1 1 d . . .
H11A H 0.0831 0.4906 0.2472 0.023 Uiso 1 1 calc R . .
H11B H 0.1467 0.6329 0.2588 0.023 Uiso 1 1 calc R . .
S12 S 0.37084(9) 0.48287(7) 0.22462(4) 0.01726(17) Uani 1 1 d . . .
C13 C 0.4906(4) 0.6295(3) 0.21150(17) 0.0235(7) Uani 1 1 d . . .
H13A H 0.6052 0.6001 0.1942 0.028 Uiso 1 1 calc R . .
H13B H 0.4439 0.6949 0.1750 0.028 Uiso 1 1 calc R . .
C14 C 0.4963(4) 0.7026(3) 0.27562(18) 0.0265(8) Uani 1 1 d . . .
H14A H 0.3853 0.7481 0.2874 0.032 Uiso 1 1 calc R . .
H14B H 0.5743 0.7741 0.2644 0.032 Uiso 1 1 calc R . .
S15 S 0.55821(10) 0.59370(9) 0.35091(4) 0.02451(19) Uani 1 1 d . . .
C16 C 0.7685(4) 0.5373(4) 0.3213(2) 0.0345(9) Uani 1 1 d . . .
H16A H 0.8176 0.4761 0.3580 0.052 Uiso 1 1 calc R . .
H16B H 0.8336 0.6161 0.3097 0.052 Uiso 1 1 calc R . .
H16C H 0.7683 0.4891 0.2801 0.052 Uiso 1 1 calc R . .
N21 N 0.2934(3) -0.0528(3) 0.07237(14) 0.0191(6) Uani 1 1 d . . .
C22 C 0.2529(4) 0.0406(3) 0.11744(17) 0.0209(7) Uani 1 1 d . . .
H22 H 0.1417 0.0793 0.1189 0.025 Uiso 1 1 calc R . .
N23 N 0.3470(3) 0.0868(3) 0.16049(14) 0.0196(6) Uani 1 1 d . . .
C24 C 0.5020(4) 0.0266(3) 0.15326(16) 0.0160(6) Uani 1 1 d . . .
C25 C 0.5637(4) -0.0679(3) 0.10810(16) 0.0172(6) Uani 1 1 d . . .
C26 C 0.4515(4) -0.1111(3) 0.06654(16) 0.0167(6) Uani 1 1 d . . .
N26 N 0.4881(4) -0.2067(3) 0.02296(15) 0.0209(6) Uani 1 1 d . . .
H26A H 0.572(5) -0.241(4) 0.017(2) 0.038(13) Uiso 1 1 d . . .
H26B H 0.412(5) -0.222(4) -0.0051(19) 0.033(10) Uiso 1 1 d . . .
N27 N 0.7307(3) -0.1060(3) 0.11504(14) 0.0198(6) Uani 1 1 d . . .
C28 C 0.7642(4) -0.0341(3) 0.16355(16) 0.0198(7) Uani 1 1 d . . .
H28 H 0.8710 -0.0380 0.1793 0.024 Uiso 1 1 calc R . .
N29 N 0.6321(3) 0.0473(3) 0.18968(13) 0.0180(5) Uani 1 1 d . . .
C30 C 0.6282(4) 0.1399(3) 0.24333(16) 0.0207(7) Uani 1 1 d . . .
H30A H 0.5736 0.2291 0.2269 0.025 Uiso 1 1 calc R . .
H30B H 0.7429 0.1538 0.2516 0.025 Uiso 1 1 calc R . .
C31 C 0.5362(4) 0.0851(3) 0.31102(17) 0.0239(7) Uani 1 1 d . . .
H31A H 0.5886 -0.0048 0.3276 0.029 Uiso 1 1 calc R . .
H31B H 0.4198 0.0747 0.3039 0.029 Uiso 1 1 calc R . .
S32 S 0.54431(10) 0.20511(8) 0.37448(4) 0.02519(19) Uani 1 1 d . . .
C33 C 0.3856(5) 0.1485(4) 0.44190(18) 0.0346(9) Uani 1 1 d . . .
H33A H 0.3939 0.0480 0.4476 0.041 Uiso 1 1 calc R . .
H33B H 0.4085 0.1791 0.4863 0.041 Uiso 1 1 calc R . .
C34 C 0.2109(5) 0.1994(3) 0.42771(19) 0.0314(8) Uani 1 1 d . . .
H34A H 0.1354 0.1696 0.4684 0.038 Uiso 1 1 calc R . .
H34B H 0.1817 0.1561 0.3878 0.038 Uiso 1 1 calc R . .
S35 S 0.17511(10) 0.38201(8) 0.40932(4) 0.02303(18) Uani 1 1 d . . .
C36 C 0.2129(5) 0.4402(4) 0.49069(18) 0.0329(8) Uani 1 1 d . . .
H36A H 0.1981 0.5396 0.4871 0.049 Uiso 1 1 calc R . .
H36B H 0.3262 0.4097 0.5011 0.049 Uiso 1 1 calc R . .
H36C H 0.1348 0.4026 0.5278 0.049 Uiso 1 1 calc R . .
P P 1.00840(11) 0.88208(9) 0.35739(5) 0.0292(2) Uani 1 1 d U . .
F1 F 1.1855(9) 0.9247(9) 0.3271(3) 0.0469(15) Uani 0.775(12) 1 d PU A 1
F2 F 0.9663(8) 0.8468(4) 0.2862(3) 0.0543(14) Uani 0.775(12) 1 d PU A 1
F3 F 0.8313(4) 0.8395(3) 0.3929(3) 0.0457(14) Uani 0.775(12) 1 d PU A 1
F4 F 1.0513(7) 0.9133(4) 0.4336(2) 0.0470(12) Uani 0.775(12) 1 d PU A 1
F1A F 1.189(3) 0.927(3) 0.3504(17) 0.070(6) Uani 0.225(12) 1 d PU A 2
F2A F 1.063(3) 0.8679(16) 0.2674(8) 0.068(5) Uani 0.225(12) 1 d PU A 2
F3A F 0.8351(16) 0.8444(12) 0.3358(15) 0.073(7) Uani 0.225(12) 1 d PU A 2
F4A F 0.958(3) 0.913(2) 0.4238(8) 0.080(6) Uani 0.225(12) 1 d PU A 2
F5 F 0.9360(3) 1.0366(2) 0.33918(15) 0.0521(7) Uani 1 1 d U A .
F6 F 1.0819(3) 0.72755(19) 0.37377(11) 0.0372(5) Uani 1 1 d U A .
O O 0.1082(4) 0.2413(3) 0.24703(17) 0.0461(7) Uani 1 1 d D . .
H2O H 0.066(7) 0.179(4) 0.274(2) 0.085(19) Uiso 1 1 d D . .
H1O H 0.190(5) 0.199(5) 0.226(3) 0.09(2) Uiso 1 1 d D . .

loop_
_atom_site_aniso_label
_atom_site_aniso_U_11
_atom_site_aniso_U_22
_atom_site_aniso_U_33
_atom_site_aniso_U_23
_atom_site_aniso_U_13
_atom_site_aniso_U_12
Cu 0.0177(2) 0.0220(2) 0.0167(2) -0.00385(15) 0.00003(15) -0.00009(15)
N1 0.0145(12) 0.0225(13) 0.0176(15) -0.0045(11) 0.0020(10) 0.0014(11)
C2 0.0129(14) 0.0257(16) 0.0153(17) -0.0029(13) 0.0032(12) 0.0049(12)
N3 0.0140(12) 0.0243(14) 0.0154(14) -0.0060(11) 0.0016(10) 0.0039(11)
C4 0.0195(15) 0.0185(15) 0.0122(17) 0.0008(12) -0.0019(12) 0.0001(12)
C5 0.0137(14) 0.0167(14) 0.0126(16) -0.0031(11) -0.0003(12) 0.0029(11)
C6 0.0127(14) 0.0192(15) 0.0145(17) 0.0001(12) -0.0009(12) 0.0029(12)
N6 0.0110(13) 0.0221(14) 0.0256(17) -0.0103(12) 0.0016(12) 0.0021(12)
N7 0.0135(12) 0.0191(13) 0.0155(14) -0.0023(10) -0.0011(10) 0.0029(10)
C8 0.0163(15) 0.0222(16) 0.0172(18) 0.0003(13) -0.0031(13) 0.0016(12)
N9 0.0166(13) 0.0202(13) 0.0146(14) -0.0052(10) -0.0008(10) 0.0022(10)
C10 0.0207(16) 0.0194(15) 0.0206(18) -0.0084(13) -0.0029(13) 0.0042(13)
C11 0.0150(15) 0.0259(16) 0.0171(18) -0.0081(13) 0.0011(12) 0.0034(13)
S12 0.0154(4) 0.0201(4) 0.0159(4) -0.0045(3) 0.0004(3) 0.0019(3)
C13 0.0198(16) 0.0229(16) 0.026(2) 0.0015(14) 0.0027(14) -0.0020(13)
C14 0.0233(17) 0.0227(17) 0.033(2) -0.0065(14) 0.0029(15) -0.0011(14)
S15 0.0201(4) 0.0312(4) 0.0244(5) -0.0136(4) 0.0009(3) -0.0038(3)
C16 0.0198(17) 0.044(2) 0.043(2) -0.0160(18) -0.0046(16) -0.0009(16)
N21 0.0158(13) 0.0208(13) 0.0204(15) -0.0034(11) -0.0002(11) 0.0007(11)
C22 0.0168(15) 0.0204(16) 0.0233(19) -0.0001(13) 0.0014(13) 0.0041(13)
N23 0.0179(13) 0.0190(13) 0.0213(15) -0.0043(11) -0.0012(11) 0.0034(11)
C24 0.0170(15) 0.0145(14) 0.0157(17) -0.0006(12) 0.0003(12) -0.0008(12)
C25 0.0157(15) 0.0178(15) 0.0172(17) -0.0010(12) 0.0015(12) -0.0014(12)
C26 0.0133(14) 0.0199(15) 0.0156(17) 0.0017(12) 0.0010(12) -0.0015(12)
N26 0.0138(14) 0.0250(15) 0.0249(17) -0.0111(12) -0.0009(12) 0.0027(12)
N27 0.0130(12) 0.0250(14) 0.0214(15) -0.0051(11) -0.0009(11) 0.0015(11)
C28 0.0138(15) 0.0241(16) 0.0213(18) -0.0045(13) -0.0009(13) 0.0018(12)
N29 0.0181(13) 0.0195(13) 0.0169(15) -0.0048(10) -0.0012(11) -0.0013(10)
C30 0.0221(16) 0.0227(16) 0.0184(18) -0.0087(13) 0.0000(13) -0.0014(13)
C31 0.0282(18) 0.0229(16) 0.0203(19) -0.0065(13) 0.0020(14) 0.0005(14)
S32 0.0270(4) 0.0276(4) 0.0205(5) -0.0074(3) -0.0042(3) 0.0081(3)
C33 0.055(2) 0.0267(18) 0.017(2) 0.0011(14) 0.0049(17) 0.0052(17)
C34 0.042(2) 0.0274(18) 0.024(2) -0.0067(15) 0.0090(16) -0.0061(16)
S35 0.0198(4) 0.0296(4) 0.0193(5) -0.0053(3) 0.0021(3) -0.0009(3)
C36 0.037(2) 0.039(2) 0.024(2) -0.0134(16) 0.0009(16) 0.0014(17)
P 0.0251(5) 0.0218(4) 0.0404(6) -0.0072(4) 0.0024(4) -0.0015(4)
F1 0.030(2) 0.042(3) 0.058(3) 0.007(2) 0.024(2) 0.0067(18)
F2 0.095(4) 0.042(2) 0.028(3) 0.0001(17) -0.022(2) -0.001(2)
F3 0.0296(16) 0.0383(17) 0.067(4) -0.0008(17) 0.0078(17) -0.0105(13)
F4 0.065(3) 0.045(2) 0.037(2) -0.0198(15) -0.0032(18) -0.014(2)
F1A 0.029(6) 0.018(7) 0.17(2) -0.021(13) -0.024(10) -0.009(5)
F2A 0.123(15) 0.032(7) 0.035(5) 0.010(5) 0.008(8) 0.030(8)
F3A 0.039(6) 0.039(6) 0.15(2) 0.003(8) -0.035(8) -0.016(5)
F4A 0.110(15) 0.099(11) 0.022(6) -0.018(5) 0.011(8) 0.038(12)
F5 0.0315(12) 0.0259(11) 0.096(2) -0.0054(12) 0.0002(13) 0.0057(9)
F6 0.0493(13) 0.0234(10) 0.0376(13) -0.0009(9) -0.0048(10) 0.0012(9)
O 0.056(2) 0.0316(15) 0.045(2) -0.0064(14) 0.0162(16) 0.0104(14)

loop_
_atom_type_symbol
_atom_type_description
_atom_type_scat_dispersion_real
_atom_type_scat_dispersion_imag
_atom_type_scat_source
C C 0.0033 0.0016 'International Tables Vol C Tables 4.2.6.8 and 6.1.1.4'
H H 0.0000 0.0000 'International Tables Vol C Tables 4.2.6.8 and 6.1.1.4'
N N 0.0061 0.0033 'International Tables Vol C Tables 4.2.6.8 and 6.1.1.4'
F F 0.0171 0.0103 'International Tables Vol C Tables 4.2.6.8 and 6.1.1.4'
P P 0.1023 0.0942 'International Tables Vol C Tables 4.2.6.8 and 6.1.1.4'
S S 0.1246 0.1234 'International Tables Vol C Tables 4.2.6.8 and 6.1.1.4'
Cu Cu 0.3201 1.2651 'International Tables Vol C Tables 4.2.6.8 and 6.1.1.4'
O O 0.0106 0.0060 'International Tables Vol C Tables 4.2.6.8 and 6.1.1.4'

loop_
_geom_angle_atom_site_label_1
_geom_angle_atom_site_label_2
_geom_angle_atom_site_label_3
_geom_angle
_geom_angle_site_symmetry_1
_geom_angle_site_symmetry_3
_geom_angle_publ_flag
S12 Cu S15 94.09(9) . . ?
S12 Cu S32 123.94(8) . . ?
S12 Cu S35 114.36(7) . . ?
S15 Cu S32 113.47(8) . . ?
S15 Cu S35 117.89(8) . . ?
S32 Cu S35 95.02(9) . . ?
C2 N1 C6 118.9(3) . . ?
N1 C2 N3 129.5(3) . . ?
C2 N3 C4 110.0(3) . . ?
N3 C4 C5 127.2(3) . . ?
N3 C4 N9 126.8(3) . . ?
C5 C4 N9 106.0(3) . . ?
C4 C5 C6 117.5(3) . . ?
C4 C5 N7 111.0(3) . . ?
C6 C5 N7 131.5(3) . . ?
N1 C6 C5 117.0(3) . . ?
N1 C6 N6 118.5(3) . . ?
C5 C6 N6 124.5(3) . . ?
C5 N7 C8 103.6(3) . . ?
N7 C8 N9 113.8(3) . . ?
C4 N9 C8 105.5(3) . . ?
C4 N9 C10 126.8(3) . . ?
C8 N9 C10 127.6(3) . . ?
N9 C10 C11 112.0(3) . . ?
C10 C11 S12 113.2(2) . . ?
Cu S12 C11 104.84(13) . . ?
Cu S12 C13 99.44(14) . . ?
C11 S12 C13 102.45(17) . . ?
S12 C13 C14 115.0(2) . . ?
C13 C14 S15 114.5(2) . . ?
Cu S15 C14 97.78(13) . . ?
Cu S15 C16 103.15(14) . . ?
C14 S15 C16 101.09(19) . . ?
C22 N21 C26 118.8(3) . . ?
N21 C22 N23 129.2(3) . . ?
C22 N23 C24 110.2(3) . . ?
N23 C24 C25 127.5(3) . . ?
N23 C24 N29 126.6(3) . . ?
C25 C24 N29 105.9(3) . . ?
C24 C25 C26 117.0(3) . . ?
C24 C25 N27 110.9(3) . . ?
C26 C25 N27 132.0(3) . . ?
N21 C26 C25 117.3(3) . . ?
N21 C26 N26 117.9(3) . . ?
C25 C26 N26 124.8(3) . . ?
C25 N27 C28 103.2(3) . . ?
N27 C28 N29 114.6(3) . . ?
C24 N29 C28 105.3(3) . . ?
C24 N29 C30 126.4(3) . . ?
C28 N29 C30 128.2(3) . . ?
N29 C30 C31 111.8(3) . . ?
C30 C31 S32 108.1(2) . . ?
Cu S32 C31 110.13(13) . . ?
Cu S32 C33 98.20(15) . . ?
C31 S32 C33 101.53(18) . . ?
S32 C33 C34 114.5(3) . . ?
C33 C34 S35 115.1(3) . . ?
Cu S35 C34 96.59(15) . . ?
Cu S35 C36 105.17(14) . . ?
C34 S35 C36 101.67(19) . . ?
F1 P F2 92.6(3) . . ?
F1 P F3 176.5(3) . . ?
F1 P F4 88.6(3) . . ?
F1 P F5 88.7(4) . . ?
F1 P F6 90.7(4) . . ?
F2 P F3 90.9(2) . . ?
F2 P F4 177.8(2) . . ?
F2 P F5 90.0(2) . . ?
F2 P F6 88.9(2) . . ?
F3 P F4 87.9(2) . . ?
F3 P F5 91.80(18) . . ?
F3 P F6 88.87(17) . . ?
F4 P F5 91.9(2) . . ?
F4 P F6 89.2(2) . . ?
F1A P F2A 80.4(11) . . ?
F1A P F3A 160.0(12) . . ?
F1A P F4A 99.6(13) . . ?
F1A P F5 90.8(11) . . ?
F1A P F6 88.9(11) . . ?
F2A P F3A 80.2(9) . . ?
F2A P F4A 171.3(9) . . ?
F2A P F5 89.7(5) . . ?
F2A P F6 89.0(5) . . ?
F3A P F4A 98.9(11) . . ?
F3A P F5 84.5(5) . . ?
F3A P F6 95.3(5) . . ?
F4A P F5 81.5(8) . . ?
F4A P F6 99.7(8) . . ?
F5 P F6 178.72(15) . . ?

loop_
_geom_bond_atom_site_label_1
_geom_bond_atom_site_label_2
_geom_bond_distance
_geom_bond_site_symmetry_2
_geom_bond_publ_flag
Cu S12 2.298(2) . ?
Cu S15 2.300(2) . ?
Cu S32 2.305(3) . ?
Cu S35 2.290(2) . ?
N1 C2 1.348(4) . ?
N1 C6 1.358(4) . ?
C2 N3 1.337(4) . ?
N3 C4 1.350(4) . ?
C4 C5 1.386(4) . ?
C4 N9 1.378(4) . ?
C5 C6 1.411(4) . ?
C5 N7 1.389(4) . ?
C6 N6 1.335(4) . ?
N7 C8 1.319(4) . ?
C8 N9 1.382(4) . ?
N9 C10 1.462(4) . ?
C10 C11 1.529(5) . ?
C11 S12 1.823(3) . ?
S12 C13 1.811(4) . ?
C13 C14 1.523(5) . ?
C14 S15 1.812(4) . ?
S15 C16 1.812(4) . ?
N21 C22 1.346(4) . ?
N21 C26 1.363(4) . ?
C22 N23 1.338(4) . ?
N23 C24 1.348(4) . ?
C24 C25 1.385(4) . ?
C24 N29 1.380(4) . ?
C25 C26 1.409(4) . ?
C25 N27 1.396(4) . ?
C26 N26 1.338(4) . ?
N27 C28 1.312(4) . ?
C28 N29 1.375(4) . ?
N29 C30 1.466(4) . ?
C30 C31 1.522(5) . ?
C31 S32 1.823(4) . ?
S32 C33 1.830(4) . ?
C33 C34 1.509(5) . ?
C34 S35 1.813(4) . ?
S35 C36 1.814(4) . ?
P F1 1.581(6) . ?
P F2 1.550(4) . ?
P F3 1.610(3) . ?
P F4 1.631(4) . ?
P F1A 1.56(2) . ?
P F2A 1.784(16) . ?
P F3A 1.604(12) . ?
P F4A 1.379(14) . ?
P F5 1.608(3) . ?
P F6 1.606(3) . ?

loop_
_geom_hbond_atom_site_label_D
_geom_hbond_atom_site_label_H
_geom_hbond_atom_site_label_A
_geom_hbond_distance_DH
_geom_hbond_distance_HA
_geom_hbond_distance_DA
_geom_hbond_angle_DHA
_geom_hbond_site_symmetry_A
N6 H6A N27 0.75(4) 2.33(4) 3.047(5) 162(3) 2_655
N6 H6B N21 0.86(4) 2.15(4) 2.987(4) 164(3) 2
N26 H26A N7 0.74(4) 2.28(4) 2.987(5) 161(4) 2_655
N26 H26B N1 0.90(4) 2.10(4) 3.001(4) 172(3) 2
O H1O N23 0.849(19) 2.06(2) 2.890(5) 167(6) .
